data_4118155
loop_
_publ_author_name
'Matthew J. Polinski'
'Daniel J. Grant'
'Shuao Wang'
'Evgeny V. Alekseev'
'Justin N. Cross'
'Eric M. Villa'
'Wulf Depmeier'
'Laura Gagliardi'
'Thomas E. Albrecht-Schmitt'

_publ_section_title
;
 Differentiating between Trivalent Lanthanides and Actinides
;
_journal_name_full 'Journal of the American Chemical Society'
_journal_page_first 10682
_journal_page_last 10692
_journal_paper_doi 10.1021/ja303804r
_journal_volume 134
_journal_year 2012
_chemical_formula_moiety Pu2[B13O19(OH)5Cl2(H2O)3]
_chemical_formula_sum 'B13 Cl2 O27 Pu2'
_chemical_formula_weight 1127.43
_chemical_name_common 'Plutonium(III) borate chloride'
_chemical_name_systematic
; 
 ? 
;
_space_group_IT_number 14
_symmetry_cell_setting monoclinic
_symmetry_space_group_name_Hall '-P 2yn'
_symmetry_space_group_name_H-M 'P 1 21/n 1'
_atom_sites_solution_hydrogens none
_atom_sites_solution_primary direct
_atom_sites_solution_secondary difmap
_audit_creation_method SHELXL-97
_cell_angle_alpha 90.00
_cell_angle_beta 90.120(2)
_cell_angle_gamma 90.00
_cell_formula_units_Z 2
_cell_length_a 8.0522(17)
_cell_length_b 14.568(3)
_cell_length_c 9.820(2)
_cell_measurement_reflns_used 2105
_cell_measurement_temperature 100(2)
_cell_measurement_theta_max 25.36
_cell_measurement_theta_min 1.40
_cell_volume 1151.9(4)
_computing_cell_refinement 'smart saint'
_computing_data_collection smart
_computing_data_reduction SAINT
_computing_molecular_graphics 'SHELXP-97 (Sheldrick, 1997)'
_computing_publication_material 'SHELXCIF-97 (Sheldrick, 2000)'
_computing_structure_refinement 'SHELXL-97 (Sheldrick, 1997)'
_computing_structure_solution 'SHELXS-97 (Sheldrick, 1990)'
_diffrn_ambient_temperature 100(2)
_diffrn_detector_area_resol_mean 0
_diffrn_measured_fraction_theta_full 0.996
_diffrn_measured_fraction_theta_max 0.996
_diffrn_measurement_device_type 'BRUKER apex II'
_diffrn_measurement_method '0.5 wide w/ exposures'
_diffrn_radiation_monochromator 'Quazar optics'
_diffrn_radiation_source 'Imus microfocused'
_diffrn_radiation_type MoK\a
_diffrn_radiation_wavelength 0.71073
_diffrn_reflns_av_R_equivalents 0.0384
_diffrn_reflns_av_sigmaI/netI 0.0263
_diffrn_reflns_limit_h_max 9
_diffrn_reflns_limit_h_min -9
_diffrn_reflns_limit_k_max 17
_diffrn_reflns_limit_k_min -17
_diffrn_reflns_limit_l_max 11
_diffrn_reflns_limit_l_min -11
_diffrn_reflns_number 11388
_diffrn_reflns_theta_full 25.36
_diffrn_reflns_theta_max 25.36
_diffrn_reflns_theta_min 1.40
_exptl_absorpt_coefficient_mu 6.029
_exptl_absorpt_correction_T_max 0.988
_exptl_absorpt_correction_T_min 0.930
_exptl_absorpt_correction_type numerical
_exptl_absorpt_process_details SHELTXPREP
_exptl_crystal_colour 'Light purple blue'
_exptl_crystal_density_diffrn 3.251
_exptl_crystal_density_meas ?
_exptl_crystal_description Needle-plate
_exptl_crystal_F_000 1006
_exptl_crystal_size_max 0.080
_exptl_crystal_size_mid 0.010
_exptl_crystal_size_min 0.002
_refine_diff_density_max 2.819
_refine_diff_density_min -3.944
_refine_diff_density_rms 0.326
_refine_ls_extinction_method none
_refine_ls_goodness_of_fit_ref 1.356
_refine_ls_hydrogen_treatment none
_refine_ls_matrix_type full
_refine_ls_number_parameters 199
_refine_ls_number_reflns 2105
_refine_ls_number_restraints 114
_refine_ls_restrained_S_all 1.320
_refine_ls_R_factor_all 0.0563
_refine_ls_R_factor_gt 0.0547
_refine_ls_shift/su_max 0.001
_refine_ls_shift/su_mean 0.000
_refine_ls_structure_factor_coef Fsqd
_refine_ls_weighting_details 'calc w=1/[\s^2^(Fo^2^)+(0.0000P)^2^+81.6126P] where P=(Fo^2^+2Fc^2^)/3'
_refine_ls_weighting_scheme calc
_refine_ls_wR_factor_gt 0.1277
_refine_ls_wR_factor_ref 0.1284
_reflns_number_gt 2027
_reflns_number_total 2105
_reflns_threshold_expression >2sigma(I)
_cod_data_source_file ja303804r_si_002_7.cif
_cod_data_source_block PuBOCl-2
_cod_depositor_comments
;
The following automatic conversions were performed:

'_exptl_crystal_density_meas' value 'N/A' was changed to '?' - the
value is perceived as not measured.

Automatic conversion script
Id: cif_fix_values 3008 2015-01-20 13:52:24Z robertas 
;
_cod_original_cell_volume 1151.8(4)
_cod_database_code 4118155

loop_
_symmetry_equiv_pos_as_xyz
'x, y, z'
'-x+1/2, y+1/2, -z+1/2'
'-x, -y, -z'
'x-1/2, -y-1/2, z-1/2'

loop_
_atom_site_label
_atom_site_type_symbol
_atom_site_fract_x
_atom_site_fract_y
_atom_site_fract_z
_atom_site_U_iso_or_equiv
_atom_site_adp_type
_atom_site_occupancy
_atom_site_symmetry_multiplicity
_atom_site_calc_flag
_atom_site_refinement_flags
Pu1 Pu 0.68238(8) 0.67711(4) 1.19365(6) 0.01055(19) Uani 1 1 d .
Cl1 Cl 0.6297(6) 0.8636(3) 1.1791(6) 0.0255(10) Uani 1 1 d .
B1 B 0.844(2) 0.7477(13) 0.9248(18) 0.010(4) Uani 1 1 d U
B2 B 0.842(2) 0.7547(12) 1.4599(17) 0.006(3) Uani 1 1 d U
B3 B 0.499(2) 0.4459(12) 1.3145(19) 0.008(3) Uani 1 1 d U
B4 B 0.580(2) 0.6900(12) 0.8216(18) 0.008(4) Uani 1 1 d U
B5 B 0.278(2) 0.6954(12) 1.1954(19) 0.008(3) Uani 1 1 d U
B6 B 0.580(2) 0.6965(12) 1.5624(18) 0.006(3) Uani 1 1 d U
B7 B 0.095(6) 0.560(3) 1.263(4) 0.021(9) Uiso 0.50 1 d P
O1 O 0.6977(14) 0.7079(8) 1.4524(11) 0.010(2) Uani 1 1 d U
O2 O 0.6632(14) 0.7206(7) 0.6929(12) 0.009(2) Uani 1 1 d U
O3 O 0.6949(13) 0.6990(7) 0.9377(10) 0.006(2) Uani 1 1 d U
O4 O 0.1862(17) 0.6135(8) 1.1973(13) 0.017(2) Uani 1 1 d U
O5 O 0.5552(14) 0.5352(8) 1.3184(12) 0.013(2) Uani 1 1 d U
O6 O 0.5266(14) 0.6011(7) 1.5682(11) 0.009(2) Uani 1 1 d U
O7 O 0.9341(13) 0.7430(8) 1.0424(11) 0.009(2) Uani 1 1 d U
O8 O 0.3865(13) 0.6991(7) 1.0760(11) 0.005(2) Uani 1 1 d U
O9 O 0.9327(14) 0.7544(8) 1.3417(11) 0.009(2) Uani 1 1 d U
O10 O 0.3885(13) 0.7061(7) 1.3122(11) 0.007(2) Uani 1 1 d U
O11 O 0.902(2) 0.5682(13) 1.2634(18) 0.047(4) Uani 1 1 d U
O12 O 0.670(2) 0.5342(13) 1.0486(18) 0.049(4) Uani 1 1 d U
O13 O 0.4670(13) 0.4061(7) 1.1907(12) 0.010(2) Uani 1 1 d U
O14 O 0.168(4) 0.497(2) 1.343(4) 0.047(9) Uiso 0.50 1 d P

loop_
_atom_site_aniso_label
_atom_site_aniso_U_11
_atom_site_aniso_U_22
_atom_site_aniso_U_33
_atom_site_aniso_U_23
_atom_site_aniso_U_13
_atom_site_aniso_U_12
Pu1 0.0135(3) 0.0143(3) 0.0039(3) 0.0028(3) -0.0009(2) -0.0051(3)
Cl1 0.017(2) 0.015(2) 0.044(3) 0.004(2) -0.001(2) -0.0016(17)
B1 0.010(4) 0.010(4) 0.010(4) 0.000(2) 0.000(2) 0.000(2)
B2 0.006(4) 0.006(4) 0.006(4) 0.000(2) 0.000(2) 0.000(2)
B3 0.008(4) 0.008(4) 0.008(4) 0.000(2) 0.000(2) 0.000(2)
B4 0.008(4) 0.008(4) 0.008(4) 0.000(2) 0.000(2) 0.000(2)
B5 0.008(4) 0.008(4) 0.008(4) 0.000(2) 0.000(2) 0.000(2)
B6 0.006(4) 0.006(4) 0.006(4) 0.000(2) -0.001(2) 0.000(2)
O1 0.010(3) 0.011(3) 0.009(3) -0.0017(19) -0.0009(19) -0.0023(19)
O2 0.010(3) 0.009(3) 0.009(3) -0.0003(19) 0.0001(19) -0.0007(19)
O3 0.005(3) 0.006(3) 0.006(3) -0.0009(18) -0.0006(18) -0.0003(18)
O4 0.017(3) 0.016(3) 0.017(3) 0.0003(19) 0.0007(19) -0.0010(19)
O5 0.014(3) 0.013(3) 0.012(3) 0.0002(19) 0.0003(19) -0.0011(19)
O6 0.009(3) 0.008(3) 0.008(3) 0.0003(19) -0.0008(19) -0.0004(19)
O7 0.009(3) 0.009(3) 0.008(3) -0.0006(19) -0.0005(19) 0.0002(19)
O8 0.006(3) 0.006(3) 0.005(3) 0.0002(18) -0.0002(18) 0.0001(18)
O9 0.009(3) 0.009(3) 0.008(3) -0.0008(19) -0.0002(18) -0.0007(19)
O10 0.008(3) 0.007(3) 0.006(3) 0.0006(19) -0.0002(19) 0.0005(18)
O11 0.047(5) 0.046(5) 0.048(5) 0.001(2) 0.000(2) -0.001(2)
O12 0.049(4) 0.049(4) 0.048(4) 0.0000(10) 0.0001(10) -0.0001(10)
O13 0.010(3) 0.010(3) 0.009(3) 0.0002(19) 0.0002(19) -0.0012(19)

loop_
_atom_type_symbol
_atom_type_description
_atom_type_scat_dispersion_real
_atom_type_scat_dispersion_imag
_atom_type_scat_source
B B 0.0013 0.0007 'International Tables Vol C Tables 4.2.6.8 and 6.1.1.4'
O O 0.0106 0.0060 'International Tables Vol C Tables 4.2.6.8 and 6.1.1.4'
Pu Pu -9.4100 4.3056 'International Tables Vol C Tables 4.2.6.8 and 6.1.1.4'
Cl Cl 0.1484 0.1585 'International Tables Vol C Tables 4.2.6.8 and 6.1.1.4'

loop_
_geom_angle_atom_site_label_1
_geom_angle_atom_site_label_2
_geom_angle_atom_site_label_3
_geom_angle
_geom_angle_site_symmetry_1
_geom_angle_site_symmetry_3
O11 Pu1 O12 69.7(6) . .
O11 Pu1 O3 109.0(5) . .
O12 Pu1 O3 63.0(5) . .
O11 Pu1 O1 78.8(5) . .
O12 Pu1 O1 134.4(5) . .
O3 Pu1 O1 162.1(3) . .
O11 Pu1 O5 69.1(5) . .
O12 Pu1 O5 66.3(5) . .
O3 Pu1 O5 125.5(3) . .
O1 Pu1 O5 72.2(4) . .
O11 Pu1 O8 146.7(5) . .
O12 Pu1 O8 79.7(5) . .
O3 Pu1 O8 66.0(3) . .
O1 Pu1 O8 116.5(3) . .
O5 Pu1 O8 87.0(3) . .
O11 Pu1 O10 127.9(5) . .
O12 Pu1 O10 110.1(5) . .
O3 Pu1 O10 116.7(3) . .
O1 Pu1 O10 65.5(3) . .
O5 Pu1 O10 64.7(3) . .
O8 Pu1 O10 51.6(3) . .
O11 Pu1 O7 81.0(5) . .
O12 Pu1 O7 90.6(5) . .
O3 Pu1 O7 51.5(3) . .
O1 Pu1 O7 116.5(3) . .
O5 Pu1 O7 146.8(3) . .
O8 Pu1 O7 113.0(3) . .
O10 Pu1 O7 148.4(3) . .
O11 Pu1 O9 65.8(5) . .
O12 Pu1 O9 132.0(5) . .
O3 Pu1 O9 116.5(3) . .
O1 Pu1 O9 51.0(3) . .
O5 Pu1 O9 111.5(3) . .
O8 Pu1 O9 147.2(3) . .
O10 Pu1 O9 110.9(3) . .
O7 Pu1 O9 65.8(3) . .
O11 Pu1 Cl1 139.3(4) . .
O12 Pu1 Cl1 141.1(4) . .
O3 Pu1 Cl1 80.3(3) . .
O1 Pu1 Cl1 83.5(3) . .
O5 Pu1 Cl1 138.1(3) . .
O8 Pu1 Cl1 73.8(2) . .
O10 Pu1 Cl1 74.3(2) . .
O7 Pu1 Cl1 74.7(3) . .
O9 Pu1 Cl1 74.6(3) . .
O10 B1 O7 125.5(16) 4_675 .
O10 B1 O3 123.9(15) 4_675 .
O7 B1 O3 110.6(14) . .
O1 B2 O8 121.0(14) . 4_676
O1 B2 O9 114.3(14) . .
O8 B2 O9 124.6(14) 4_676 .
O6 B3 O13 120.8(15) 3_668 .
O6 B3 O5 120.2(15) 3_668 .
O13 B3 O5 119.0(15) . .
O9 B4 O13 109.5(13) 4_575 3_667
O9 B4 O3 111.0(13) 4_575 .
O13 B4 O3 108.2(13) 3_667 .
O9 B4 O2 108.4(13) 4_575 .
O13 B4 O2 109.4(13) 3_667 .
O3 B4 O2 110.3(13) . .
O4 B5 O10 113.6(14) . .
O4 B5 O8 110.9(14) . .
O10 B5 O8 105.4(12) . .
O4 B5 O2 110.9(13) . 4_576
O10 B5 O2 107.1(13) . 4_576
O8 B5 O2 108.6(13) . 4_576
O1 B6 O6 109.3(13) . .
O1 B6 O7 110.7(13) . 4_576
O6 B6 O7 110.0(13) . 4_576
O1 B6 O2 108.5(13) . 1_556
O6 B6 O2 108.9(12) . 1_556
O7 B6 O2 109.3(12) 4_576 1_556
O4 B7 O14 118(4) . .
O4 B7 O11 122(3) . 1_455
O14 B7 O11 119(4) . 1_455
B2 O1 B6 125.7(13) . .
B2 O1 Pu1 100.4(9) . .
B6 O1 Pu1 133.1(9) . .
B6 O2 B4 117.0(12) 1_554 .
B6 O2 B5 118.3(12) 1_554 4_675
B4 O2 B5 119.6(12) . 4_675
B1 O3 B4 120.8(13) . .
B1 O3 Pu1 100.9(9) . .
B4 O3 Pu1 136.9(9) . .
B7 O4 B5 148(2) . .
B3 O5 Pu1 149.7(11) . .
B3 O6 B6 124.1(13) 3_668 .
B1 O7 B6 120.1(13) . 4_675
B1 O7 Pu1 94.9(10) . .
B6 O7 Pu1 137.4(9) 4_675 .
B2 O8 B5 122.0(12) 4_575 .
B2 O8 Pu1 130.6(10) 4_575 .
B5 O8 Pu1 100.4(9) . .
B2 O9 B4 123.3(13) . 4_676
B2 O9 Pu1 93.4(9) . .
B4 O9 Pu1 139.7(9) 4_676 .
B1 O10 B5 122.6(13) 4_576 .
B1 O10 Pu1 132.4(10) 4_576 .
B5 O10 Pu1 100.3(9) . .
B7 O11 Pu1 140(2) 1_655 .
B3 O13 B4 121.9(13) . 3_667

loop_
_geom_bond_atom_site_label_1
_geom_bond_atom_site_label_2
_geom_bond_distance
_geom_bond_site_symmetry_2
Pu1 O11 2.471(18) .
Pu1 O12 2.524(18) .
Pu1 O3 2.536(10) .
Pu1 O1 2.583(11) .
Pu1 O5 2.614(12) .
Pu1 O8 2.665(11) .
Pu1 O10 2.673(11) .
Pu1 O7 2.692(11) .
Pu1 O9 2.726(11) .
Pu1 Cl1 2.753(5) .
B1 O10 1.34(2) 4_675
B1 O7 1.36(2) .
B1 O3 1.40(2) .
B2 O1 1.35(2) .
B2 O8 1.37(2) 4_676
B2 O9 1.37(2) .
B3 O6 1.36(2) 3_668
B3 O13 1.37(2) .
B3 O5 1.38(2) .
B4 O9 1.45(2) 4_575
B4 O13 1.46(2) 3_667
B4 O3 1.47(2) .
B4 O2 1.50(2) .
B5 O4 1.41(2) .
B5 O10 1.46(2) .
B5 O8 1.46(2) .
B5 O2 1.54(2) 4_576
B6 O1 1.45(2) .
B6 O6 1.45(2) .
B6 O7 1.48(2) 4_576
B6 O2 1.49(2) 1_556
B7 O4 1.26(5) .
B7 O14 1.34(6) .
B7 O11 1.56(5) 1_455
O2 B6 1.49(2) 1_554
O2 B5 1.54(2) 4_675
O6 B3 1.36(2) 3_668
O7 B6 1.48(2) 4_675
O8 B2 1.37(2) 4_575
O9 B4 1.45(2) 4_676
O10 B1 1.34(2) 4_576
O11 B7 1.56(5) 1_655
O13 B4 1.46(2) 3_667
